data_4112383
loop_
_publ_author_name
'Benjamin V. Mork'
'T. Don Tilley'

_publ_section_title
;
 Synthons for Coordinatively Unsaturated Complexes of Tungsten, and Their
 Use for the Synthesis of High Oxidation-State Silylene Complexes
;
_journal_name_full 'Journal of the American Chemical Society'
_journal_page_first 4375
_journal_page_last 4385
_journal_paper_doi 10.1021/ja030548g
_journal_volume 126
_journal_year 2004
_chemical_formula_moiety 'C35 H50 P2 Si W '
_chemical_formula_sum 'C35 H50 P2 Si W'
_chemical_formula_weight 744.66
_space_group_IT_number 61
_symmetry_cell_setting orthorhombic
_symmetry_Int_Tables_number 61
_symmetry_space_group_name_Hall '-P 2ac 2ab'
_symmetry_space_group_name_H-M 'P b c a'
_cell_angle_alpha 90
_cell_angle_beta 90
_cell_angle_gamma 90
_cell_formula_units_Z 8
_cell_length_a 18.3293(1)
_cell_length_b 17.9586(4)
_cell_length_c 20.4990(1)
_cell_measurement_reflns_used 4057
_cell_measurement_temperature 168
_cell_measurement_theta_max 45.0
_cell_measurement_theta_min 4.0
_cell_volume 6747.63(16)
_computing_cell_refinement 'Bruker SAINT v5.04'
_computing_data_collection 'Bruker SMART v5.052d'
_computing_data_reduction 'Bruker SAINT v5.04'
_computing_publication_material teXsan
_computing_structure_refinement teXsan
_computing_structure_solution SAPI91
_diffrn_ambient_temperature 168
_diffrn_measurement_device SMART
_diffrn_measurement_method 'omega scans'
_diffrn_radiation_monochromator graphite
_diffrn_radiation_source 'X-ray tube'
_diffrn_radiation_type MoK\a
_diffrn_radiation_wavelength 0.7107
_diffrn_reflns_av_R_equivalents 0.0992
_diffrn_reflns_limit_h_max 20
_diffrn_reflns_limit_h_min -20
_diffrn_reflns_limit_k_max 19
_diffrn_reflns_limit_k_min -19
_diffrn_reflns_limit_l_max 22
_diffrn_reflns_limit_l_min -22
_diffrn_reflns_number 26056
_diffrn_reflns_theta_max 23.23
_diffrn_reflns_theta_min 1.75
_exptl_absorpt_coefficient_mu 3.580
_exptl_absorpt_correction_type empirical
_exptl_crystal_colour yellow
_exptl_crystal_density_diffrn 1.466
_exptl_crystal_description block
_exptl_crystal_F_000 3024.00
_exptl_crystal_size_max 0.21
_exptl_crystal_size_mid 0.18
_exptl_crystal_size_min 0.15
_refine_diff_density_max 0.55
_refine_diff_density_min -0.49
_refine_ls_extinction_coef 0.00000
_refine_ls_extinction_method none
_refine_ls_goodness_of_fit_ref 0.646
_refine_ls_hydrogen_treatment mixed
_refine_ls_matrix_type full
_refine_ls_number_parameters 358
_refine_ls_number_reflns 2138
_refine_ls_number_restraints 0
_refine_ls_R_factor_all 0.0868
_refine_ls_R_factor_gt 0.0234
_refine_ls_shift/su_max 0.0010
_refine_ls_shift/su_mean 0.0000
_refine_ls_structure_factor_coef F
_refine_ls_weighting_scheme sigma
_refine_ls_wR_factor_all 0.0366
_refine_ls_wR_factor_gt 0.0222
_refine_ls_wR_factor_ref 0.0222
_reflns_number_gt 2138
_reflns_number_total 4829
_reflns_threshold_expression I>3.00sigma
_cod_data_source_file ja030548g_c2_3.cif
_cod_data_source_block compound_7
_cod_original_cell_volume 6747.6(2)
_cod_original_sg_symbol_H-M 'P b c a '
_cod_original_formula_sum 'C35 H50 P2 Si W '
_cod_database_code 4112383

loop_
_symmetry_equiv_pos_as_xyz
'   +x,   +y,   +z'
'1/2+x,1/2-y,   -z'
'   -x,1/2+y,1/2-z'
'1/2-x,   -y,1/2+z'
'   -x,   -y,   -z'
'1/2-x,1/2+y,   +z'
'   +x,1/2-y,1/2+z'
'1/2+x,   +y,1/2-z'

loop_
_atom_site_aniso_label
_atom_site_aniso_U_11
_atom_site_aniso_U_22
_atom_site_aniso_U_33
_atom_site_aniso_U_12
_atom_site_aniso_U_13
_atom_site_aniso_U_23
W(1) 0.0202(2) 0.0253(2) 0.0240(2) -0.0003(2) 0.0002(2) -0.0016(2)
P(1) 0.030(1) 0.032(2) 0.041(2) 0.002(1) 0.002(1) -0.007(1)
P(2) 0.027(1) 0.050(1) 0.028(1) -0.002(1) -0.003(1) 0.000(1)
Si(1) 0.026(1) 0.028(2) 0.024(2) -0.001(1) 0.001(1) 0.001(1)
C(1) 0.027(6) 0.040(8) 0.048(7) 0.005(5) 0.010(5) 0.003(6)
C(2) 0.021(5) 0.036(7) 0.043(8) 0.001(4) 0.009(5) -0.003(6)
C(3) 0.012(4) 0.047(7) 0.040(6) 0.000(4) -0.008(5) -0.009(7)
C(4) 0.021(5) 0.035(7) 0.035(7) 0.000(5) 0.005(5) 0.000(6)
C(5) 0.019(5) 0.028(6) 0.041(7) -0.001(4) 0.012(5) 0.010(5)
C(6) 0.033(6) 0.060(8) 0.049(8) -0.013(6) 0.000(5) 0.004(6)
C(7) 0.028(5) 0.060(8) 0.069(8) -0.024(6) 0.010(5) -0.017(7)
C(8) 0.028(6) 0.078(9) 0.040(7) -0.009(6) 0.005(5) -0.018(6)
C(9) 0.030(5) 0.047(7) 0.037(6) 0.002(5) 0.008(5) -0.002(6)
C(10) 0.050(7) 0.046(7) 0.050(7) 0.001(5) 0.007(6) 0.012(6)
C(11) 0.041(7) 0.068(6) 0.036(5) -0.004(6) 0.000(5) 0.018(5)
C(12) 0.043(5) 0.090(9) 0.023(6) 0.002(6) -0.001(5) -0.005(7)
C(13) 0.037(5) 0.077(8) 0.015(5) 0.003(7) -0.002(4) 0.005(7)
C(14) 0.032(6) 0.077(9) 0.037(6) 0.007(6) -0.006(5) -0.019(7)
C(15) 0.038(5) 0.049(7) 0.028(6) 0.022(5) 0.001(4) -0.004(5)
C(16) 0.061(7) 0.027(7) 0.088(10) -0.001(6) 0.026(7) -0.015(6)
C(17) 0.020(5) 0.037(6) 0.027(6) 0.003(5) 0.000(5) 0.006(5)
C(18) 0.033(5) 0.034(7) 0.030(6) 0.004(5) -0.005(5) -0.007(5)
C(19) 0.029(6) 0.046(7) 0.030(6) 0.001(5) -0.002(5) 0.016(6)
C(20) 0.036(7) 0.044(7) 0.054(8) 0.016(6) 0.000(6) 0.022(6)
C(21) 0.048(7) 0.022(7) 0.048(8) 0.001(5) 0.011(6) 0.003(6)
C(22) 0.024(5) 0.030(6) 0.030(6) 0.004(6) 0.001(4) 0.000(6)
C(23) 0.040(6) 0.034(6) 0.015(5) 0.004(5) 0.001(4) 0.007(4)
C(24) 0.023(5) 0.027(6) 0.022(5) 0.007(4) -0.001(4) -0.002(5)
C(25) 0.036(6) 0.031(6) 0.028(6) 0.010(5) 0.003(5) 0.006(5)
C(26) 0.037(6) 0.021(7) 0.038(7) -0.001(5) -0.012(5) -0.004(5)
C(27) 0.036(6) 0.045(8) 0.028(8) 0.004(5) -0.005(5) -0.007(6)
C(28) 0.039(6) 0.039(7) 0.027(6) 0.005(5) 0.012(7) 0.002(7)
C(29) 0.020(5) 0.028(7) 0.033(6) -0.004(4) 0.005(5) -0.006(5)
C(30) 0.022(5) 0.018(5) 0.031(6) 0.002(4) -0.007(4) -0.005(5)
C(31) 0.036(5) 0.026(6) 0.025(5) 0.001(4) -0.010(5) -0.005(5)
C(32) 0.046(6) 0.023(5) 0.028(6) -0.002(5) 0.006(5) -0.001(4)
C(33) 0.035(5) 0.029(7) 0.031(7) -0.008(4) 0.010(6) 0.012(7)
C(34) 0.023(5) 0.029(7) 0.033(6) -0.002(5) 0.005(5) -0.010(5)
C(35) 0.032(6) 0.022(6) 0.048(8) 0.012(5) 0.011(5) -0.003(5)

loop_
_atom_site_label
_atom_site_fract_x
_atom_site_fract_y
_atom_site_fract_z
_atom_site_U_iso_or_equiv
_atom_site_thermal_displace_type
_atom_site_occupancy
W(1) 0.75920(1) 0.05691(2) 0.59429(2) 0.02354 Uij 1.000
P(1) 0.8448(1) -0.0344(2) 0.5500(1) 0.03354 Uij 1.000
P(2) 0.7641(1) 0.0949(1) 0.4814(1) 0.03508 Uij 1.000
Si(1) 0.8554(1) 0.0964(2) 0.6791(1) 0.02741 Uij 1.000
C(1) 0.6841(5) -0.0330(5) 0.6446(5) 0.03250 Uij 1.000
C(2) 0.6532(4) -0.0104(5) 0.5827(5) 0.03119 Uij 1.000
C(3) 0.6350(4) 0.0679(5) 0.5910(5) 0.02830 Uij 1.000
C(4) 0.6551(4) 0.0902(6) 0.6547(5) 0.02829 Uij 1.000
C(5) 0.6837(4) 0.0270(5) 0.6876(5) 0.02675 Uij 1.000
C(6) 0.6936(5) -0.1124(6) 0.6662(5) 0.03936 Uij 1.000
C(7) 0.6254(4) -0.0631(6) 0.5328(5) 0.04394 Uij 1.000
C(8) 0.5851(5) 0.1112(6) 0.5459(5) 0.04005 Uij 1.000
C(9) 0.6332(4) 0.1648(5) 0.6830(4) 0.03304 Uij 1.000
C(10) 0.6964(5) 0.0232(6) 0.7602(5) 0.03805 Uij 1.000
C(11) 0.7660(5) 0.1941(5) 0.4643(4) 0.04283 Uij 1.000
C(12) 0.6999(4) 0.0651(6) 0.4186(4) 0.04527 Uij 1.000
C(13) 0.8487(4) 0.0611(6) 0.4434(4) 0.03753 Uij 1.000
C(14) 0.8564(5) -0.0198(6) 0.4607(4) 0.04893 Uij 1.000
C(15) 0.9416(4) -0.0327(5) 0.5737(4) 0.02945 Uij 1.000
C(16) 0.8288(5) -0.1350(5) 0.5532(6) 0.05268 Uij 1.000
C(17) 0.8969(4) 0.0227(5) 0.7365(4) 0.02456 Uij 1.000
C(18) 0.9497(4) 0.0376(5) 0.7841(4) 0.03183 Uij 1.000
C(19) 0.9800(5) -0.0175(6) 0.8225(5) 0.03450 Uij 1.000
C(20) 0.9572(5) -0.0905(6) 0.8152(5) 0.03734 Uij 1.000
C(21) 0.9040(6) -0.1063(5) 0.7710(5) 0.03443 Uij 1.000
C(22) 0.8744(4) -0.0513(6) 0.7327(4) 0.03251 Uij 1.000
C(23) 0.8207(5) 0.1757(5) 0.7360(4) 0.02837 Uij 1.000
C(24) 0.8680(4) 0.2053(5) 0.7888(4) 0.02555 Uij 1.000
C(25) 0.9199(5) 0.2604(5) 0.7778(5) 0.02797 Uij 1.000
C(26) 0.9641(5) 0.2875(5) 0.8278(5) 0.03106 Uij 1.000
C(27) 0.9578(5) 0.2592(6) 0.8897(5) 0.03458 Uij 1.000
C(28) 0.9074(5) 0.2042(5) 0.9021(6) 0.03603 Uij 1.000
C(29) 0.8640(4) 0.1767(5) 0.8509(4) 0.02476 Uij 1.000
C(30) 0.9402(4) 0.1468(4) 0.6441(4) 0.02315 Uij 1.000
C(31) 0.9292(4) 0.2071(4) 0.6016(4) 0.02911 Uij 1.000
C(32) 0.9868(5) 0.2489(5) 0.5758(4) 0.02978 Uij 1.000
C(33) 1.0581(4) 0.2316(5) 0.5926(6) 0.03128 Uij 1.000
C(34) 1.0699(5) 0.1725(5) 0.6326(5) 0.02802 Uij 1.000
C(35) 1.0132(5) 0.1288(5) 0.6587(5) 0.02849 Uij 1.000
C(36) 0.66280 0.02830 0.63210 0.00253 Uij 0.000
H(1) 0.74212 -0.11902 0.68208 0.04723 Uij 1.000
H(2) 0.68604 -0.14457 0.63000 0.04723 Uij 1.000
H(3) 0.65991 -0.12357 0.69959 0.04723 Uij 1.000
H(4) 0.62422 -0.03887 0.49159 0.05273 Uij 1.000
H(5) 0.57812 -0.07933 0.54424 0.05273 Uij 1.000
H(6) 0.65736 -0.10507 0.53013 0.05273 Uij 1.000
H(7) 0.60418 0.16008 0.53942 0.04806 Uij 1.000
H(8) 0.58202 0.08660 0.50491 0.04806 Uij 1.000
H(9) 0.53815 0.11448 0.56485 0.04806 Uij 1.000
H(10) 0.66746 0.17908 0.71529 0.03965 Uij 1.000
H(11) 0.58604 0.16108 0.70194 0.03965 Uij 1.000
H(12) 0.63237 0.20103 0.64916 0.03965 Uij 1.000
H(13) 0.73853 -0.00577 0.76877 0.04566 Uij 1.000
H(14) 0.70283 0.07202 0.77675 0.04566 Uij 1.000
H(15) 0.65520 0.00075 0.78071 0.04566 Uij 1.000
H(16) 0.79814 0.21787 0.49401 0.05139 Uij 1.000
H(17) 0.78310 0.20160 0.42092 0.05139 Uij 1.000
H(18) 0.71851 0.21385 0.46863 0.05139 Uij 1.000
H(19) 0.65461 0.08965 0.42515 0.05432 Uij 1.000
H(20) 0.71883 0.07779 0.37696 0.05432 Uij 1.000
H(21) 0.69327 0.01292 0.42141 0.05432 Uij 1.000
H(22) 0.84570 0.06678 0.39765 0.04504 Uij 1.000
H(23) 0.88892 0.08828 0.45992 0.04504 Uij 1.000
H(24) 0.90350 -0.03593 0.44787 0.05871 Uij 1.000
H(25) 0.82035 -0.04726 0.43783 0.05871 Uij 1.000
H(26) 0.94668 -0.05469 0.61550 0.03534 Uij 1.000
H(27) 0.96905 -0.06037 0.54268 0.03534 Uij 1.000
H(28) 0.95809 0.01711 0.57468 0.03534 Uij 1.000
H(29) 0.77872 -0.14428 0.54232 0.06321 Uij 1.000
H(30) 0.85920 -0.15898 0.52275 0.06321 Uij 1.000
H(31) 0.83808 -0.15235 0.59580 0.06321 Uij 1.000
H(32) 0.96548 0.08767 0.79009 0.03819 Uij 1.000
H(33) 1.01657 -0.00523 0.85365 0.04140 Uij 1.000
H(34) 0.97822 -0.12893 0.84104 0.04481 Uij 1.000
H(35) 0.88728 -0.15617 0.76646 0.04131 Uij 1.000
H(36) 0.83734 -0.06389 0.70230 0.03901 Uij 1.000
H(37) 0.80884 0.21636 0.70865 0.03404 Uij 1.000
H(38) 0.77755 0.15734 0.75629 0.03404 Uij 1.000
H(39) 0.92541 0.28002 0.73509 0.03356 Uij 1.000
H(40) 0.99884 0.32576 0.81937 0.03727 Uij 1.000
H(41) 0.98796 0.27693 0.92390 0.04149 Uij 1.000
H(42) 0.90174 0.18488 0.94499 0.04323 Uij 1.000
H(43) 0.83090 0.13710 0.85973 0.02972 Uij 1.000
H(44) 0.88042 0.22009 0.59021 0.03493 Uij 1.000
H(45) 0.97713 0.28945 0.54709 0.03573 Uij 1.000
H(46) 1.09801 0.25977 0.57544 0.03685 Uij 1.000
H(47) 1.11899 0.16007 0.64372 0.03362 Uij 1.000
H(48) 1.02401 0.08705 0.68569 0.03419 Uij 1.000
H(50) 0.763(3) 0.149(3) 0.602(3) 0.03869 Uij 1.000
H(51) 0.827(4) 0.082(4) 0.567(3) 0.03869 Uij 1.000

loop_
_atom_type_symbol
_atom_type_oxidation_number
_atom_type_number_in_cell
_atom_type_scat_dispersion_real
_atom_type_scat_dispersion_imag
_atom_type_scat_source
C 0 280 0.003 0.002 'International Tables'
H 0 400 0.000 0.000 'International Tables'
Si 0 8 0.082 0.070 'International Tables'
P 0 16 0.102 0.094 'International Tables'
W 0 8 -0.849 6.872 'International Tables'

loop_
_geom_angle_atom_site_label_1
_geom_angle_atom_site_label_2
_geom_angle_atom_site_label_3
_geom_angle
_geom_angle_publ_flag
P(1) W(1) P(2) 79.04(9) yes
P(1) W(1) Si(1) 89.77(9) yes
P(1) W(1) C(1) 94.5(2) yes
P(1) W(1) C(2) 98.7(2) yes
P(1) W(1) C(3) 133.3(3) yes
P(1) W(1) C(4) 152.5(3) yes
P(1) W(1) C(5) 120.8(2) yes
P(1) W(1) C(36) 122.67(6) yes
P(2) W(1) Si(1) 122.94(8) yes
P(2) W(1) C(1) 129.3(3) yes
P(2) W(1) C(2) 94.6(3) yes
P(2) W(1) C(3) 89.1(3) yes
P(2) W(1) C(4) 117.5(2) yes
P(2) W(1) C(5) 147.3(2) yes
P(2) W(1) C(36) 118.53(6) yes
Si(1) W(1) C(1) 107.0(3) yes
Si(1) W(1) C(2) 142.4(3) yes
Si(1) W(1) C(3) 132.7(3) yes
Si(1) W(1) C(4) 97.5(2) yes
Si(1) W(1) C(5) 85.4(2) yes
Si(1) W(1) C(36) 114.49(6) yes
C(1) W(1) C(2) 36.2(3) yes
C(1) W(1) C(3) 59.4(3) yes
C(1) W(1) C(4) 58.0(3) yes
C(1) W(1) C(5) 33.8(3) yes
C(1) W(1) C(36) 30.4(2) yes
C(2) W(1) C(3) 37.0(3) yes
C(2) W(1) C(4) 60.2(3) yes
C(2) W(1) C(5) 58.8(3) yes
C(2) W(1) C(36) 32.6(2) yes
C(3) W(1) C(4) 35.5(3) yes
C(3) W(1) C(5) 58.2(3) yes
C(3) W(1) C(36) 32.1(3) yes
C(4) W(1) C(5) 34.6(3) yes
C(4) W(1) C(36) 31.0(2) yes
C(5) W(1) C(36) 29.6(2) yes
W(1) P(1) C(14) 110.1(3) yes
W(1) P(1) C(15) 120.7(3) yes
W(1) P(1) C(16) 123.0(3) yes
C(14) P(1) C(15) 98.5(4) yes
C(14) P(1) C(16) 101.2(5) yes
C(15) P(1) C(16) 99.3(4) yes
W(1) P(2) C(11) 117.6(3) yes
W(1) P(2) C(12) 124.7(3) yes
W(1) P(2) C(13) 110.1(3) yes
C(11) P(2) C(12) 99.5(5) yes
C(11) P(2) C(13) 103.1(5) yes
C(12) P(2) C(13) 98.5(4) yes
W(1) Si(1) C(17) 119.5(3) yes
W(1) Si(1) C(23) 112.4(3) yes
W(1) Si(1) C(30) 115.3(3) yes
C(17) Si(1) C(23) 105.4(4) yes
C(17) Si(1) C(30) 103.3(4) yes
C(23) Si(1) C(30) 98.2(4) yes
W(1) C(1) C(2) 69.7(5) yes
W(1) C(1) C(5) 75.6(5) yes
W(1) C(1) C(6) 135.3(7) yes
W(1) C(1) C(36) 57.8(4) yes
C(2) C(1) C(5) 109.7(9) yes
C(2) C(1) C(6) 124.7(9) yes
C(2) C(1) C(36) 55.0(6) yes
C(5) C(1) C(6) 123.2(10) yes
C(5) C(1) C(36) 54.7(6) yes
C(6) C(1) C(36) 167.0(9) yes
W(1) C(2) C(1) 74.1(5) yes
W(1) C(2) C(3) 71.0(5) yes
W(1) C(2) C(7) 134.2(6) yes
W(1) C(2) C(36) 60.1(3) yes
C(1) C(2) C(3) 104.9(9) yes
C(1) C(2) C(7) 124.0(9) yes
C(1) C(2) C(36) 52.1(6) yes
C(3) C(2) C(7) 128.2(10) yes
C(3) C(2) C(36) 52.8(6) yes
C(7) C(2) C(36) 165.5(8) yes
W(1) C(3) C(2) 72.0(4) yes
W(1) C(3) C(4) 74.8(5) yes
W(1) C(3) C(8) 131.5(7) yes
W(1) C(3) C(36) 60.7(3) yes
C(2) C(3) C(4) 108.8(9) yes
C(2) C(3) C(8) 124.3(9) yes
C(2) C(3) C(36) 54.5(6) yes
C(4) C(3) C(8) 125.0(9) yes
C(4) C(3) C(36) 54.2(6) yes
C(8) C(3) C(36) 167.7(8) yes
W(1) C(4) C(3) 69.7(5) yes
W(1) C(4) C(5) 75.4(5) yes
W(1) C(4) C(9) 129.9(6) yes
W(1) C(4) C(36) 58.1(3) yes
C(3) C(4) C(5) 108.0(9) yes
C(3) C(4) C(9) 122.4(9) yes
C(3) C(4) C(36) 54.4(6) yes
C(5) C(4) C(9) 128.5(9) yes
C(5) C(4) C(36) 53.6(6) yes
C(9) C(4) C(36) 171.3(8) yes
W(1) C(5) C(1) 70.6(6) yes
W(1) C(5) C(4) 70.0(5) yes
W(1) C(5) C(10) 134.5(6) yes
W(1) C(5) C(36) 55.2(3) yes
C(1) C(5) C(4) 108.5(9) yes
C(1) C(5) C(10) 126.2(9) yes
C(1) C(5) C(36) 54.3(6) yes
C(4) C(5) C(10) 124.2(9) yes
C(4) C(5) C(36) 54.3(6) yes
C(10) C(5) C(36) 170.2(8) yes
P(2) C(13) C(14) 107.4(6) yes
P(1) C(14) C(13) 111.0(6) yes
Si(1) C(17) C(18) 124.5(7) yes
Si(1) C(17) C(22) 120.3(7) yes
C(18) C(17) C(22) 115.2(8) yes
C(17) C(18) C(19) 122.6(8) yes
C(18) C(19) C(20) 119.7(9) yes
C(19) C(20) C(21) 119.1(9) yes
C(20) C(21) C(22) 120.8(9) yes
C(17) C(22) C(21) 122.5(9) yes
Si(1) C(23) C(24) 120.4(6) yes
C(23) C(24) C(25) 122.4(8) yes
C(23) C(24) C(29) 120.6(8) yes
C(25) C(24) C(29) 117.0(8) yes
C(24) C(25) C(26) 121.8(9) yes
C(25) C(26) C(27) 120.2(9) yes
C(26) C(27) C(28) 119.5(10) yes
C(27) C(28) C(29) 119.7(10) yes
C(24) C(29) C(28) 121.9(8) yes
Si(1) C(30) C(31) 118.3(6) yes
Si(1) C(30) C(35) 125.3(7) yes
C(31) C(30) C(35) 116.4(8) yes
C(30) C(31) C(32) 122.7(8) yes
C(31) C(32) C(33) 119.8(8) yes
C(32) C(33) C(34) 118.4(8) yes
C(33) C(34) C(35) 123.2(8) yes
C(30) C(35) C(34) 119.6(8) yes
W(1) C(36) C(1) 91.8(4) yes
W(1) C(36) C(2) 87.3(4) yes
W(1) C(36) C(3) 87.2(4) yes
W(1) C(36) C(4) 90.9(4) yes
W(1) C(36) C(5) 95.2(4) yes
C(1) C(36) C(2) 72.9(6) yes
C(1) C(36) C(3) 145.5(7) yes
C(1) C(36) C(4) 143.2(6) yes
C(1) C(36) C(5) 71.0(6) yes
C(2) C(36) C(3) 72.6(6) yes
C(2) C(36) C(4) 143.9(6) yes
C(2) C(36) C(5) 143.9(6) yes
C(3) C(36) C(4) 71.3(6) yes
C(3) C(36) C(5) 143.4(6) yes
C(4) C(36) C(5) 72.2(6) yes

loop_
_geom_bond_atom_site_label_1
_geom_bond_atom_site_label_2
_geom_bond_distance
_geom_bond_publ_flag
W(1) P(1) 2.445(3) yes
W(1) P(2) 2.414(2) yes
W(1) Si(1) 2.576(3) yes
W(1) C(1) 2.359(9) yes
W(1) C(2) 2.300(8) yes
W(1) C(3) 2.286(7) yes
W(1) C(4) 2.352(9) yes
W(1) C(5) 2.422(9) yes
W(1) C(36) 1.9967(3) yes
P(1) C(14) 1.860(10) yes
P(1) C(15) 1.840(8) yes
P(1) C(16) 1.831(10) yes
P(2) C(11) 1.815(9) yes
P(2) C(12) 1.826(9) yes
P(2) C(13) 1.839(9) yes
Si(1) C(17) 1.926(9) yes
Si(1) C(23) 1.948(9) yes
Si(1) C(30) 1.936(8) yes
C(1) C(2) 1.45(1) yes
C(1) C(5) 1.39(1) yes
C(1) C(6) 1.50(1) yes
C(1) C(36) 1.195(10) yes
C(2) C(3) 1.45(1) yes
C(2) C(7) 1.48(1) yes
C(2) C(36) 1.24(1) yes
C(3) C(4) 1.41(1) yes
C(3) C(8) 1.51(1) yes
C(3) C(36) 1.215(10) yes
C(4) C(5) 1.42(1) yes
C(4) C(9) 1.52(1) yes
C(4) C(36) 1.21(1) yes
C(5) C(10) 1.51(1) yes
C(5) C(36) 1.201(10) yes
C(13) C(14) 1.50(1) yes
C(17) C(18) 1.40(1) yes
C(17) C(22) 1.39(1) yes
C(18) C(19) 1.38(1) yes
C(19) C(20) 1.38(1) yes
C(20) C(21) 1.36(1) yes
C(21) C(22) 1.37(1) yes
C(23) C(24) 1.49(1) yes
C(24) C(25) 1.39(1) yes
C(24) C(29) 1.37(1) yes
C(25) C(26) 1.39(1) yes
C(26) C(27) 1.37(1) yes
C(27) C(28) 1.38(1) yes
C(28) C(29) 1.41(1) yes
C(30) C(31) 1.41(1) yes
C(30) C(35) 1.41(1) yes
C(31) C(32) 1.40(1) yes
C(32) C(33) 1.39(1) yes
C(33) C(34) 1.36(1) yes
C(34) C(35) 1.41(1) yes
